data_4500871
loop_
_publ_author_name
'Chu, Qian'
'Su, Zhi'
'Fan, Jian'
'Okamura, Taka-aki'
'Lv, Gao-Chao'
'Liu, Guang-Xiang'
'Sun, Wei-Yin'
'Ueyama, Norikazu'

_publ_section_title
;
 Novel Cobalt(II) Coordination Polymers Constructed from
 3,3&#x2032;,4,4&#x2032;-Oxydiphthalic Acid and N-Donor Ligands:
 Syntheses, Crystal Structures, and Magnetic Properties
;
_journal_issue 9
_journal_name_full 'Crystal Growth &amp; Design'
_journal_page_first 3885
_journal_paper_doi 10.1021/cg200416y
_journal_volume 11
_journal_year 2011
_chemical_formula_moiety 'C28 H20 Co2 N2 O11'
_chemical_formula_sum 'C28 H20 Co2 N2 O11'
_chemical_formula_weight 678.32
_chemical_name_systematic
; 
 [Co2(OA)(dpe)(H2O)2]
;
_space_group_IT_number 14
_symmetry_cell_setting monoclinic
_symmetry_space_group_name_Hall '-P 2ybc'
_symmetry_space_group_name_H-M 'P 1 21/c 1'
_atom_sites_solution_hydrogens geom
_atom_sites_solution_primary direct
_atom_sites_solution_secondary difmap
_audit_creation_method SHELXL-97
_cell_angle_alpha 90.00
_cell_angle_beta 102.322(2)
_cell_angle_gamma 90.00
_cell_formula_units_Z 4
_cell_length_a 11.3653(10)
_cell_length_b 8.8027(8)
_cell_length_c 26.090(2)
_cell_measurement_reflns_used 4377
_cell_measurement_temperature 293(2)
_cell_measurement_theta_max 27.79
_cell_measurement_theta_min 2.16
_cell_volume 2550.1(4)
_computing_cell_refinement SMART
_computing_data_collection 'SMART (Bruker, 2000)'
_computing_data_reduction 'SAINT (Bruker, 2000)'
_computing_molecular_graphics SHELXTL
_computing_publication_material SHELXTL
_computing_structure_refinement SHELXTL
_computing_structure_solution 'SHELXTL (Bruker, 2000)'
_diffrn_ambient_temperature 293(2)
_diffrn_measured_fraction_theta_full 0.995
_diffrn_measured_fraction_theta_max 0.995
_diffrn_measurement_device_type 'Bruker Smart Aepex CCD area detector'
_diffrn_measurement_method 'phi and omega scans'
_diffrn_radiation_monochromator graphite
_diffrn_radiation_source 'sealed tube'
_diffrn_radiation_type MoK\a
_diffrn_radiation_wavelength 0.71073
_diffrn_reflns_av_R_equivalents 0.0678
_diffrn_reflns_av_sigmaI/netI 0.0628
_diffrn_reflns_limit_h_max 13
_diffrn_reflns_limit_h_min -13
_diffrn_reflns_limit_k_max 10
_diffrn_reflns_limit_k_min -10
_diffrn_reflns_limit_l_max 32
_diffrn_reflns_limit_l_min -21
_diffrn_reflns_number 13291
_diffrn_reflns_theta_full 26.00
_diffrn_reflns_theta_max 26.00
_diffrn_reflns_theta_min 1.83
_exptl_absorpt_coefficient_mu 1.373
_exptl_absorpt_correction_T_max 0.8526
_exptl_absorpt_correction_T_min 0.6835
_exptl_absorpt_correction_type multi-scan
_exptl_absorpt_process_details 'SADABS(Bruker, 2000)'
_exptl_crystal_colour reddish-purple
_exptl_crystal_density_diffrn 1.767
_exptl_crystal_density_method 'not measured'
_exptl_crystal_description platelet
_exptl_crystal_F_000 1376
_exptl_crystal_size_max 0.30
_exptl_crystal_size_mid 0.20
_exptl_crystal_size_min 0.12
_refine_diff_density_max 0.760
_refine_diff_density_min -0.605
_refine_diff_density_rms 0.098
_refine_ls_extinction_method none
_refine_ls_goodness_of_fit_ref 1.003
_refine_ls_hydrogen_treatment constr
_refine_ls_matrix_type full
_refine_ls_number_parameters 388
_refine_ls_number_reflns 4977
_refine_ls_number_restraints 0
_refine_ls_restrained_S_all 1.003
_refine_ls_R_factor_all 0.0575
_refine_ls_R_factor_gt 0.0482
_refine_ls_shift/su_max 0.001
_refine_ls_shift/su_mean 0.000
_refine_ls_structure_factor_coef Fsqd
_refine_ls_weighting_details 'calc w=1/[\s^2^(Fo^2^)+(0.0688P)^2^+0.0000P] where P=(Fo^2^+2Fc^2^)/3'
_refine_ls_weighting_scheme calc
_refine_ls_wR_factor_gt 0.1163
_refine_ls_wR_factor_ref 0.1224
_reflns_number_gt 4267
_reflns_number_total 4977
_reflns_threshold_expression >2sigma(I)
_cod_data_source_file cg200416y_si_002.cif
_cod_data_source_block 4
_cod_original_sg_symbol_H-M 'P 21/c'
_cod_database_code 4500871

loop_
_symmetry_equiv_pos_as_xyz
'x, y, z'
'-x, y+1/2, -z+1/2'
'-x, -y, -z'
'x, -y-1/2, z-1/2'

loop_
_atom_site_label
_atom_site_type_symbol
_atom_site_fract_x
_atom_site_fract_y
_atom_site_fract_z
_atom_site_U_iso_or_equiv
_atom_site_adp_type
_atom_site_occupancy
_atom_site_symmetry_multiplicity
_atom_site_calc_flag
_atom_site_refinement_flags
Co1 Co 0.37585(4) 0.91405(5) 0.241157(16) 0.01908(14) Uani 1 1 d .
Co2 Co 0.12076(4) 0.85916(5) 0.287431(17) 0.02021(14) Uani 1 1 d .
C1 C 0.1689(3) 0.7364(4) 0.20752(13) 0.0201(7) Uani 1 1 d .
C2 C 0.1905(3) 0.6574(4) 0.16017(12) 0.0200(7) Uani 1 1 d .
C3 C 0.1113(3) 0.6787(4) 0.11263(14) 0.0288(8) Uani 1 1 d .
H3A H 0.0489 0.7485 0.1101 0.035 Uiso 1 1 calc R
C4 C 0.1239(3) 0.5975(4) 0.06887(14) 0.0306(8) Uani 1 1 d .
H4A H 0.0715 0.6128 0.0367 0.037 Uiso 1 1 calc R
C5 C 0.2164(3) 0.4928(4) 0.07406(13) 0.0259(8) Uani 1 1 d .
C6 C 0.2981(3) 0.4727(4) 0.12047(13) 0.0239(7) Uani 1 1 d .
H6A H 0.3602 0.4026 0.1228 0.029 Uiso 1 1 calc R
C7 C 0.2873(3) 0.5580(4) 0.16404(12) 0.0201(7) Uani 1 1 d .
C8 C 0.3864(3) 0.5575(4) 0.21275(12) 0.0183(7) Uani 1 1 d .
C9 C 0.3717(3) 0.8582(4) 0.35493(13) 0.0240(7) Uani 1 1 d .
C10 C 0.3303(3) 0.9302(4) 0.40094(13) 0.0227(7) Uani 1 1 d .
C11 C 0.3734(3) 0.8674(4) 0.44954(14) 0.0320(9) Uani 1 1 d .
H11A H 0.4280 0.7876 0.4523 0.038 Uiso 1 1 calc R
C12 C 0.3393(3) 0.9177(4) 0.49462(14) 0.0339(9) Uani 1 1 d .
H12A H 0.3689 0.8725 0.5270 0.041 Uiso 1 1 calc R
C13 C 0.2597(3) 1.0372(4) 0.48922(13) 0.0236(7) Uani 1 1 d .
C14 C 0.2165(3) 1.1051(4) 0.44132(12) 0.0206(7) Uani 1 1 d .
H14A H 0.1646 1.1876 0.4391 0.025 Uiso 1 1 calc R
C15 C 0.2497(3) 1.0517(4) 0.39633(12) 0.0196(7) Uani 1 1 d .
C16 C 0.1933(3) 1.1321(4) 0.34555(13) 0.0228(7) Uani 1 1 d .
C17 C 0.3222(3) 1.0195(4) 0.12894(14) 0.0306(8) Uani 1 1 d .
H17A H 0.2546 1.0598 0.1388 0.037 Uiso 1 1 calc R
C18 C 0.3368(3) 1.0452(4) 0.07869(14) 0.0328(9) Uani 1 1 d .
H18A H 0.2801 1.1020 0.0555 0.039 Uiso 1 1 calc R
C19 C 0.4365(3) 0.9861(4) 0.06248(13) 0.0263(8) Uani 1 1 d .
C20 C 0.5163(3) 0.9020(4) 0.09922(15) 0.0350(9) Uani 1 1 d .
H20A H 0.5840 0.8587 0.0904 0.042 Uiso 1 1 calc R
C21 C 0.4951(3) 0.8829(4) 0.14828(15) 0.0339(9) Uani 1 1 d .
H21A H 0.5505 0.8266 0.1723 0.041 Uiso 1 1 calc R
C22 C 0.4539(3) 1.0196(4) 0.00982(14) 0.0317(8) Uani 1 1 d .
H22A H 0.3931 1.0743 -0.0120 0.038 Uiso 1 1 calc R
C23 C 0.0372(3) 0.4829(4) 0.48446(14) 0.0296(8) Uani 1 1 d .
H23 H 0.0822 0.3944 0.4921 0.035 Uiso 1 1 calc R
C24 C 0.0551(3) 0.5715(4) 0.43924(14) 0.0263(8) Uani 1 1 d .
C25 C -0.0077(3) 0.7026(4) 0.42218(14) 0.0342(9) Uani 1 1 d .
H25A H -0.0647 0.7394 0.4398 0.041 Uiso 1 1 calc R
C26 C 0.0139(3) 0.7791(4) 0.37905(15) 0.0351(9) Uani 1 1 d .
H26A H -0.0301 0.8668 0.3683 0.042 Uiso 1 1 calc R
C27 C 0.1554(3) 0.6074(4) 0.36842(15) 0.0305(8) Uani 1 1 d .
H27A H 0.2121 0.5732 0.3501 0.037 Uiso 1 1 calc R
C28 C 0.1392(3) 0.5251(4) 0.41074(15) 0.0328(8) Uani 1 1 d .
H28A H 0.1845 0.4378 0.4205 0.039 Uiso 1 1 calc R
N1 N 0.3994(2) 0.9401(3) 0.16408(11) 0.0245(6) Uani 1 1 d .
N2 N 0.0949(2) 0.7334(3) 0.35194(11) 0.0242(6) Uani 1 1 d .
O1 O 0.1432(2) 0.6610(3) 0.24417(9) 0.0242(5) Uani 1 1 d .
O1W O 0.3284(2) 1.1478(3) 0.23943(10) 0.0316(6) Uani 1 1 d .
H1WA H 0.3997 1.2074 0.2515 0.047 Uiso 1 1 d R
H1WB H 0.2731 1.1645 0.2620 0.047 Uiso 1 1 d R
O2 O 0.1754(2) 0.8802(3) 0.21068(9) 0.0256(5) Uani 1 1 d .
O2W O -0.0621(2) 0.8699(3) 0.25421(10) 0.0313(6) Uani 1 1 d .
H2WA H -0.1036 0.9154 0.2788 0.047 Uiso 1 1 d R
H2WB H -0.0924 0.7690 0.2459 0.047 Uiso 1 1 d R
O3 O 0.40894(19) 0.6776(2) 0.23787(9) 0.0232(5) Uani 1 1 d .
O4 O 0.4454(2) 0.4357(2) 0.22330(9) 0.0235(5) Uani 1 1 d .
O5 O 0.2221(2) 1.1012(3) 0.53159(9) 0.0300(6) Uani 1 1 d .
O6 O 0.31010(19) 0.8961(3) 0.30863(9) 0.0228(5) Uani 1 1 d .
O7 O 0.4570(2) 0.7735(3) 0.36334(10) 0.0360(6) Uani 1 1 d .
O8 O 0.1067(2) 1.0682(3) 0.31516(9) 0.0282(6) Uani 1 1 d .
O9 O 0.2291(3) 1.2592(3) 0.33833(11) 0.0504(8) Uani 1 1 d .

loop_
_atom_site_aniso_label
_atom_site_aniso_U_11
_atom_site_aniso_U_22
_atom_site_aniso_U_33
_atom_site_aniso_U_23
_atom_site_aniso_U_13
_atom_site_aniso_U_12
Co1 0.0211(2) 0.0201(3) 0.0174(2) -0.00027(17) 0.00694(18) -0.00106(17)
Co2 0.0226(2) 0.0211(3) 0.0185(2) -0.00039(17) 0.00768(18) -0.00062(17)
C1 0.0092(14) 0.0246(18) 0.0237(17) -0.0030(14) -0.0026(12) 0.0015(12)
C2 0.0196(16) 0.0218(17) 0.0185(16) -0.0021(13) 0.0038(13) -0.0033(13)
C3 0.0273(18) 0.030(2) 0.0275(19) -0.0018(15) 0.0014(15) 0.0081(15)
C4 0.036(2) 0.032(2) 0.0202(18) 0.0022(15) 0.0004(15) 0.0015(16)
C5 0.0327(18) 0.0271(19) 0.0202(18) -0.0028(14) 0.0109(15) -0.0066(15)
C6 0.0265(17) 0.0253(18) 0.0211(17) -0.0020(14) 0.0079(14) -0.0002(14)
C7 0.0221(16) 0.0178(17) 0.0206(17) -0.0003(13) 0.0053(13) -0.0033(12)
C8 0.0196(16) 0.0210(17) 0.0160(16) 0.0002(13) 0.0075(13) -0.0029(13)
C9 0.0250(17) 0.0228(18) 0.0260(19) 0.0015(14) 0.0096(15) -0.0007(14)
C10 0.0252(17) 0.0239(18) 0.0194(17) 0.0028(13) 0.0056(14) 0.0014(13)
C11 0.037(2) 0.033(2) 0.0258(19) 0.0046(16) 0.0059(16) 0.0154(16)
C12 0.045(2) 0.038(2) 0.0191(18) 0.0118(16) 0.0062(16) 0.0143(17)
C13 0.0274(17) 0.0258(18) 0.0182(17) -0.0012(14) 0.0061(14) -0.0011(14)
C14 0.0225(17) 0.0195(17) 0.0197(17) 0.0034(13) 0.0042(13) 0.0017(13)
C15 0.0218(16) 0.0200(17) 0.0171(16) 0.0027(13) 0.0046(13) -0.0044(13)
C16 0.0305(18) 0.0202(18) 0.0189(17) -0.0006(13) 0.0075(14) 0.0050(14)
C17 0.0261(18) 0.041(2) 0.0259(19) 0.0024(16) 0.0096(15) 0.0046(16)
C18 0.031(2) 0.043(2) 0.0229(19) 0.0080(16) 0.0037(16) 0.0061(17)
C19 0.0325(19) 0.0252(19) 0.0226(18) 0.0005(14) 0.0086(15) -0.0067(15)
C20 0.035(2) 0.044(2) 0.030(2) 0.0074(17) 0.0178(17) 0.0097(17)
C21 0.033(2) 0.044(2) 0.027(2) 0.0082(17) 0.0093(16) 0.0122(17)
C22 0.038(2) 0.035(2) 0.0220(18) 0.0059(15) 0.0071(15) 0.0006(16)
C23 0.035(2) 0.0258(19) 0.029(2) 0.0062(15) 0.0108(16) 0.0020(15)
C24 0.0271(18) 0.0262(19) 0.0269(19) 0.0039(15) 0.0090(15) -0.0025(14)
C25 0.037(2) 0.041(2) 0.031(2) 0.0135(17) 0.0210(17) 0.0117(17)
C26 0.039(2) 0.032(2) 0.039(2) 0.0135(17) 0.0189(18) 0.0110(17)
C27 0.033(2) 0.027(2) 0.036(2) 0.0017(16) 0.0183(17) 0.0024(15)
C28 0.037(2) 0.028(2) 0.037(2) 0.0088(16) 0.0153(17) 0.0060(16)
N1 0.0270(15) 0.0284(16) 0.0196(14) 0.0022(12) 0.0081(12) -0.0019(12)
N2 0.0302(15) 0.0228(15) 0.0223(15) 0.0002(12) 0.0115(12) -0.0003(12)
O1 0.0281(12) 0.0248(13) 0.0209(12) -0.0014(10) 0.0083(10) -0.0017(10)
O1W 0.0319(13) 0.0239(13) 0.0424(16) -0.0023(11) 0.0158(12) -0.0042(11)
O2 0.0287(13) 0.0206(13) 0.0283(13) -0.0019(10) 0.0083(10) -0.0012(10)
O2W 0.0271(13) 0.0302(14) 0.0349(15) -0.0102(11) 0.0030(11) 0.0019(10)
O3 0.0254(12) 0.0176(12) 0.0258(13) -0.0027(10) 0.0035(10) 0.0004(9)
O4 0.0253(12) 0.0180(12) 0.0259(13) -0.0021(10) 0.0024(10) 0.0052(9)
O5 0.0495(16) 0.0248(13) 0.0179(12) 0.0047(10) 0.0121(11) 0.0058(11)
O6 0.0199(11) 0.0305(13) 0.0196(12) 0.0010(10) 0.0078(9) 0.0005(9)
O7 0.0349(14) 0.0417(16) 0.0338(15) 0.0103(12) 0.0128(12) 0.0205(12)
O8 0.0299(13) 0.0263(13) 0.0241(13) -0.0030(10) -0.0040(10) 0.0064(10)
O9 0.070(2) 0.0303(16) 0.0410(17) 0.0166(13) -0.0092(15) -0.0179(14)

loop_
_atom_type_symbol
_atom_type_description
_atom_type_scat_dispersion_real
_atom_type_scat_dispersion_imag
_atom_type_scat_source
C C 0.0033 0.0016 'International Tables Vol C Tables 4.2.6.8 and 6.1.1.4'
H H 0.0000 0.0000 'International Tables Vol C Tables 4.2.6.8 and 6.1.1.4'
N N 0.0061 0.0033 'International Tables Vol C Tables 4.2.6.8 and 6.1.1.4'
O O 0.0106 0.0060 'International Tables Vol C Tables 4.2.6.8 and 6.1.1.4'
Co Co 0.3494 0.9721 'International Tables Vol C Tables 4.2.6.8 and 6.1.1.4'

loop_
_geom_angle_atom_site_label_1
_geom_angle_atom_site_label_2
_geom_angle_atom_site_label_3
_geom_angle
_geom_angle_site_symmetry_1
_geom_angle_site_symmetry_3
_geom_angle_publ_flag
O4 Co1 O6 97.20(9) 2_655 . yes
O4 Co1 N1 96.10(10) 2_655 . yes
O6 Co1 N1 166.33(10) . . yes
O4 Co1 O3 86.70(9) 2_655 . yes
O6 Co1 O3 93.39(9) . . yes
N1 Co1 O3 90.50(10) . . yes
O4 Co1 O1W 98.14(9) 2_655 . yes
O6 Co1 O1W 87.47(9) . . yes
N1 Co1 O1W 87.55(10) . . yes
O3 Co1 O1W 174.95(10) . . yes
O4 Co1 O2 173.57(9) 2_655 . yes
O6 Co1 O2 76.65(9) . . yes
N1 Co1 O2 90.14(10) . . yes
O3 Co1 O2 91.75(8) . . yes
O1W Co1 O2 83.60(9) . . yes
O8 Co2 O2W 87.64(10) . . yes
O8 Co2 N2 99.25(10) . . yes
O2W Co2 N2 93.44(10) . . yes
O8 Co2 O1 168.07(10) . . yes
O2W Co2 O1 92.22(9) . . yes
N2 Co2 O1 92.67(10) . . yes
O8 Co2 O6 85.40(9) . . yes
O2W Co2 O6 165.37(10) . . yes
N2 Co2 O6 100.37(10) . . yes
O1 Co2 O6 91.95(9) . . yes
O8 Co2 O2 107.97(9) . . yes
O2W Co2 O2 93.86(9) . . yes
N2 Co2 O2 152.06(10) . . yes
O1 Co2 O2 60.13(8) . . yes
O6 Co2 O2 76.15(9) . . yes
O1 C1 O2 120.0(3) . . ?
O1 C1 C2 119.8(3) . . ?
O2 C1 C2 120.2(3) . . ?
C3 C2 C7 120.2(3) . . ?
C3 C2 C1 119.5(3) . . ?
C7 C2 C1 120.2(3) . . ?
C4 C3 C2 120.7(3) . . ?
C4 C3 H3A 119.7 . . ?
C2 C3 H3A 119.7 . . ?
C3 C4 C5 118.4(3) . . ?
C3 C4 H4A 120.8 . . ?
C5 C4 H4A 120.8 . . ?
C6 C5 C4 122.0(3) . . ?
C6 C5 O5 119.2(3) . 4_575 ?
C4 C5 O5 118.7(3) . 4_575 ?
C5 C6 C7 119.4(3) . . ?
C5 C6 H6A 120.3 . . ?
C7 C6 H6A 120.3 . . ?
C6 C7 C2 119.2(3) . . ?
C6 C7 C8 120.4(3) . . ?
C2 C7 C8 120.0(3) . . ?
O3 C8 O4 124.6(3) . . ?
O3 C8 C7 118.4(3) . . ?
O4 C8 C7 116.9(3) . . ?
O7 C9 O6 125.4(3) . . ?
O7 C9 C10 119.2(3) . . ?
O6 C9 C10 115.5(3) . . ?
C11 C10 C15 119.1(3) . . ?
C11 C10 C9 116.9(3) . . ?
C15 C10 C9 124.0(3) . . ?
C10 C11 C12 123.0(3) . . ?
C10 C11 H11A 118.5 . . ?
C12 C11 H11A 118.5 . . ?
C13 C12 C11 117.0(3) . . ?
C13 C12 H12A 121.5 . . ?
C11 C12 H12A 121.5 . . ?
C12 C13 C14 121.6(3) . . ?
C12 C13 O5 122.5(3) . . ?
C14 C13 O5 115.8(3) . . ?
C13 C14 C15 120.7(3) . . ?
C13 C14 H14A 119.6 . . ?
C15 C14 H14A 119.6 . . ?
C14 C15 C10 118.5(3) . . ?
C14 C15 C16 116.1(3) . . ?
C10 C15 C16 125.4(3) . . ?
O9 C16 O8 123.8(3) . . ?
O9 C16 C15 118.0(3) . . ?
O8 C16 C15 118.0(3) . . ?
N1 C17 C18 123.3(3) . . ?
N1 C17 H17A 118.3 . . ?
C18 C17 H17A 118.3 . . ?
C17 C18 C19 120.0(3) . . ?
C17 C18 H18A 120.0 . . ?
C19 C18 H18A 120.0 . . ?
C20 C19 C18 116.4(3) . . ?
C20 C19 C22 124.0(3) . . ?
C18 C19 C22 119.6(3) . . ?
C21 C20 C19 119.7(3) . . ?
C21 C20 H20A 120.1 . . ?
C19 C20 H20A 120.1 . . ?
N1 C21 C20 124.0(3) . . ?
N1 C21 H21A 118.0 . . ?
C20 C21 H21A 118.0 . . ?
C22 C22 C19 126.6(5) 3_675 . ?
C22 C22 H22A 116.7 3_675 . ?
C19 C22 H22A 116.7 . . ?
C23 C23 C24 126.1(4) 3_566 . ?
C23 C23 H23 117.0 3_566 . ?
C24 C23 H23 117.0 . . ?
C25 C24 C28 116.1(3) . . ?
C25 C24 C23 123.6(3) . . ?
C28 C24 C23 120.2(3) . . ?
C26 C25 C24 120.2(3) . . ?
C26 C25 H25A 119.9 . . ?
C24 C25 H25A 119.9 . . ?
N2 C26 C25 123.2(3) . . ?
N2 C26 H26A 118.4 . . ?
C25 C26 H26A 118.4 . . ?
N2 C27 C28 123.7(3) . . ?
N2 C27 H27A 118.1 . . ?
C28 C27 H27A 118.1 . . ?
C27 C28 C24 120.2(3) . . ?
C27 C28 H28A 119.9 . . ?
C24 C28 H28A 119.9 . . ?
C17 N1 C21 116.5(3) . . ?
C17 N1 Co1 121.3(2) . . ?
C21 N1 Co1 122.1(2) . . ?
C27 N2 C26 116.6(3) . . ?
C27 N2 Co2 123.5(2) . . ?
C26 N2 Co2 119.9(2) . . ?
C1 O1 Co2 92.57(19) . . ?
Co1 O1W H1WA 109.3 . . ?
Co1 O1W H1WB 109.4 . . ?
H1WA O1W H1WB 109.5 . . ?
C1 O2 Co2 87.23(19) . . ?
C1 O2 Co1 101.21(18) . . ?
Co2 O2 Co1 98.49(9) . . ?
Co2 O2W H2WA 109.3 . . ?
Co2 O2W H2WB 109.3 . . ?
H2WA O2W H2WB 109.5 . . ?
C8 O3 Co1 147.0(2) . . ?
C8 O4 Co1 127.2(2) . 2_645 ?
C13 O5 C5 117.8(3) . 4_576 ?
C9 O6 Co1 126.2(2) . . ?
C9 O6 Co2 121.0(2) . . ?
Co1 O6 Co2 108.69(10) . . ?
C16 O8 Co2 121.9(2) . . ?

loop_
_geom_bond_atom_site_label_1
_geom_bond_atom_site_label_2
_geom_bond_distance
_geom_bond_site_symmetry_2
_geom_bond_publ_flag
Co1 O4 2.054(2) 2_655 yes
Co1 O6 2.060(2) . yes
Co1 N1 2.097(3) . yes
Co1 O3 2.120(2) . yes
Co1 O1W 2.125(2) . yes
Co1 O2 2.267(2) . yes
Co2 O8 1.996(2) . yes
Co2 O2W 2.076(2) . yes
Co2 N2 2.087(3) . yes
Co2 O1 2.122(2) . yes
Co2 O6 2.129(2) . yes
Co2 O2 2.227(2) . yes
C1 O1 1.248(4) . ?
C1 O2 1.270(4) . ?
C1 C2 1.483(4) . ?
C2 C3 1.381(5) . ?
C2 C7 1.392(4) . ?
C3 C4 1.381(5) . ?
C3 H3A 0.9300 . ?
C4 C5 1.383(5) . ?
C4 H4A 0.9300 . ?
C5 C6 1.371(5) . ?
C5 O5 1.395(4) 4_575 ?
C6 C7 1.390(4) . ?
C6 H6A 0.9300 . ?
C7 C8 1.508(4) . ?
C8 O3 1.242(4) . ?
C8 O4 1.263(4) . ?
C9 O7 1.206(4) . ?
C9 O6 1.304(4) . ?
C9 C10 1.518(4) . ?
C10 C11 1.374(5) . ?
C10 C15 1.396(5) . ?
C11 C12 1.387(5) . ?
C11 H11A 0.9300 . ?
C12 C13 1.375(5) . ?
C12 H12A 0.9300 . ?
C13 C14 1.378(4) . ?
C13 O5 1.387(4) . ?
C14 C15 1.389(4) . ?
C14 H14A 0.9300 . ?
C15 C16 1.518(4) . ?
C16 O9 1.218(4) . ?
C16 O8 1.258(4) . ?
C17 N1 1.325(4) . ?
C17 C18 1.375(5) . ?
C17 H17A 0.9300 . ?
C18 C19 1.392(5) . ?
C18 H18A 0.9300 . ?
C19 C20 1.385(5) . ?
C19 C22 1.459(5) . ?
C20 C21 1.362(5) . ?
C20 H20A 0.9300 . ?
C21 N1 1.341(4) . ?
C21 H21A 0.9300 . ?
C22 C22 1.308(7) 3_675 ?
C22 H22A 0.9300 . ?
C23 C23 1.325(7) 3_566 ?
C23 C24 1.464(5) . ?
C23 H23 0.9300 . ?
C24 C25 1.379(5) . ?
C24 C28 1.392(5) . ?
C25 C26 1.377(5) . ?
C25 H25A 0.9300 . ?
C26 N2 1.337(4) . ?
C26 H26A 0.9300 . ?
C27 N2 1.327(4) . ?
C27 C28 1.365(5) . ?
C27 H27A 0.9300 . ?
C28 H28A 0.9300 . ?
O1W H1WA 0.9600 . ?
O1W H1WB 0.9600 . ?
O2W H2WA 0.9600 . ?
O2W H2WB 0.9601 . ?
O4 Co1 2.054(2) 2_645 ?
O5 C5 1.395(4) 4_576 ?

loop_
_geom_torsion_atom_site_label_1
_geom_torsion_atom_site_label_2
_geom_torsion_atom_site_label_3
_geom_torsion_atom_site_label_4
_geom_torsion
_geom_torsion_site_symmetry_1
_geom_torsion_site_symmetry_4
O1 C1 C2 C3 113.6(4) . .
O2 C1 C2 C3 -65.9(4) . .
O1 C1 C2 C7 -64.0(4) . .
O2 C1 C2 C7 116.6(3) . .
C7 C2 C3 C4 2.7(5) . .
C1 C2 C3 C4 -174.8(3) . .
C2 C3 C4 C5 1.0(5) . .
C3 C4 C5 C6 -2.9(5) . .
C3 C4 C5 O5 173.3(3) . 4_575
C4 C5 C6 C7 1.0(5) . .
O5 C5 C6 C7 -175.2(3) 4_575 .
C5 C6 C7 C2 2.8(5) . .
C5 C6 C7 C8 -169.9(3) . .
C3 C2 C7 C6 -4.6(5) . .
C1 C2 C7 C6 172.9(3) . .
C3 C2 C7 C8 168.1(3) . .
C1 C2 C7 C8 -14.4(4) . .
C6 C7 C8 O3 143.2(3) . .
C2 C7 C8 O3 -29.4(4) . .
C6 C7 C8 O4 -32.9(4) . .
C2 C7 C8 O4 154.5(3) . .
O7 C9 C10 C11 -15.2(5) . .
O6 C9 C10 C11 165.2(3) . .
O7 C9 C10 C15 166.5(3) . .
O6 C9 C10 C15 -13.0(5) . .
C15 C10 C11 C12 1.0(6) . .
C9 C10 C11 C12 -177.3(3) . .
C10 C11 C12 C13 -0.8(6) . .
C11 C12 C13 C14 -0.6(5) . .
C11 C12 C13 O5 -177.6(3) . .
C12 C13 C14 C15 1.9(5) . .
O5 C13 C14 C15 179.1(3) . .
C13 C14 C15 C10 -1.6(5) . .
C13 C14 C15 C16 178.0(3) . .
C11 C10 C15 C14 0.3(5) . .
C9 C10 C15 C14 178.4(3) . .
C11 C10 C15 C16 -179.4(3) . .
C9 C10 C15 C16 -1.2(5) . .
C14 C15 C16 O9 73.4(4) . .
C10 C15 C16 O9 -107.0(4) . .
C14 C15 C16 O8 -101.7(4) . .
C10 C15 C16 O8 77.9(4) . .
N1 C17 C18 C19 0.3(6) . .
C17 C18 C19 C20 0.4(5) . .
C17 C18 C19 C22 -177.4(3) . .
C18 C19 C20 C21 -0.8(6) . .
C22 C19 C20 C21 176.9(4) . .
C19 C20 C21 N1 0.6(6) . .
C20 C19 C22 C22 -2.1(8) . 3_675
C18 C19 C22 C22 175.5(5) . 3_675
C23 C23 C24 C25 -2.0(7) 3_566 .
C23 C23 C24 C28 178.0(5) 3_566 .
C28 C24 C25 C26 0.4(6) . .
C23 C24 C25 C26 -179.6(4) . .
C24 C25 C26 N2 -0.4(6) . .
N2 C27 C28 C24 0.2(6) . .
C25 C24 C28 C27 -0.3(6) . .
C23 C24 C28 C27 179.7(4) . .
C18 C17 N1 C21 -0.5(5) . .
C18 C17 N1 Co1 177.0(3) . .
C20 C21 N1 C17 0.1(6) . .
C20 C21 N1 Co1 -177.4(3) . .
O4 Co1 N1 C17 -140.3(3) 2_655 .
O6 Co1 N1 C17 26.3(6) . .
O3 Co1 N1 C17 132.9(3) . .
O1W Co1 N1 C17 -42.4(3) . .
O2 Co1 N1 C17 41.2(3) . .
O4 Co1 N1 C21 37.1(3) 2_655 .
O6 Co1 N1 C21 -156.2(4) . .
O3 Co1 N1 C21 -49.6(3) . .
O1W Co1 N1 C21 135.0(3) . .
O2 Co1 N1 C21 -141.4(3) . .
C28 C27 N2 C26 -0.2(6) . .
C28 C27 N2 Co2 179.7(3) . .
C25 C26 N2 C27 0.3(6) . .
C25 C26 N2 Co2 -179.6(3) . .
O8 Co2 N2 C27 -141.1(3) . .
O2W Co2 N2 C27 130.8(3) . .
O1 Co2 N2 C27 38.4(3) . .
O6 Co2 N2 C27 -54.1(3) . .
O2 Co2 N2 C27 25.9(4) . .
O8 Co2 N2 C26 38.8(3) . .
O2W Co2 N2 C26 -49.4(3) . .
O1 Co2 N2 C26 -141.7(3) . .
O6 Co2 N2 C26 125.8(3) . .
O2 Co2 N2 C26 -154.3(3) . .
O2 C1 O1 Co2 2.5(3) . .
C2 C1 O1 Co2 -177.0(2) . .
O8 Co2 O1 C1 2.7(5) . .
O2W Co2 O1 C1 91.77(18) . .
N2 Co2 O1 C1 -174.68(18) . .
O6 Co2 O1 C1 -74.20(18) . .
O2 Co2 O1 C1 -1.41(16) . .
O1 C1 O2 Co2 -2.4(3) . .
C2 C1 O2 Co2 177.1(2) . .
O1 C1 O2 Co1 95.8(3) . .
C2 C1 O2 Co1 -84.8(3) . .
O8 Co2 O2 C1 -177.73(17) . .
O2W Co2 O2 C1 -88.96(18) . .
N2 Co2 O2 C1 15.8(3) . .
O1 Co2 O2 C1 1.38(16) . .
O6 Co2 O2 C1 101.87(18) . .
O8 Co2 O2 Co1 81.34(10) . .
O2W Co2 O2 Co1 170.11(9) . .
N2 Co2 O2 Co1 -85.1(2) . .
O1 Co2 O2 Co1 -99.54(11) . .
O6 Co2 O2 Co1 0.95(8) . .
O4 Co1 O2 C1 -72.6(8) 2_655 .
O6 Co1 O2 C1 -89.8(2) . .
N1 Co1 O2 C1 93.7(2) . .
O3 Co1 O2 C1 3.2(2) . .
O1W Co1 O2 C1 -178.7(2) . .
O4 Co1 O2 Co2 16.2(8) 2_655 .
O6 Co1 O2 Co2 -0.98(8) . .
N1 Co1 O2 Co2 -177.41(10) . .
O3 Co1 O2 Co2 92.09(9) . .
O1W Co1 O2 Co2 -89.89(10) . .
O4 C8 O3 Co1 168.3(2) . .
C7 C8 O3 Co1 -7.4(5) . .
O4 Co1 O3 C8 -143.8(4) 2_655 .
O6 Co1 O3 C8 119.2(4) . .
N1 Co1 O3 C8 -47.7(4) . .
O1W Co1 O3 C8 19.5(13) . .
O2 Co1 O3 C8 42.5(4) . .
O3 C8 O4 Co1 -28.6(4) . 2_645
C7 C8 O4 Co1 147.1(2) . 2_645
C12 C13 O5 C5 -30.3(5) . 4_576
C14 C13 O5 C5 152.5(3) . 4_576
O7 C9 O6 Co1 -31.2(5) . .
C10 C9 O6 Co1 148.3(2) . .
O7 C9 O6 Co2 123.3(3) . .
C10 C9 O6 Co2 -57.2(3) . .
O4 Co1 O6 C9 -20.0(3) 2_655 .
N1 Co1 O6 C9 173.4(4) . .
O3 Co1 O6 C9 67.1(3) . .
O1W Co1 O6 C9 -117.9(3) . .
O2 Co1 O6 C9 158.1(3) . .
O4 Co1 O6 Co2 -177.02(10) 2_655 .
N1 Co1 O6 Co2 16.4(5) . .
O3 Co1 O6 Co2 -89.92(11) . .
O1W Co1 O6 Co2 85.09(11) . .
O2 Co1 O6 Co2 1.07(9) . .
O8 Co2 O6 C9 90.7(2) . .
O2W Co2 O6 C9 152.5(3) . .
N2 Co2 O6 C9 -7.9(3) . .
O1 Co2 O6 C9 -101.0(2) . .
O2 Co2 O6 C9 -159.5(3) . .
O8 Co2 O6 Co1 -110.89(11) . .
O2W Co2 O6 Co1 -49.0(4) . .
N2 Co2 O6 Co1 150.53(11) . .
O1 Co2 O6 Co1 57.46(11) . .
O2 Co2 O6 Co1 -1.09(9) . .
O9 C16 O8 Co2 128.7(3) . .
C15 C16 O8 Co2 -56.5(4) . .
O2W Co2 O8 C16 174.2(3) . .
N2 Co2 O8 C16 81.1(3) . .
O1 Co2 O8 C16 -96.2(5) . .
O6 Co2 O8 C16 -18.7(3) . .
O2 Co2 O8 C16 -92.5(3) . .
